data_1534502
loop_
_publ_author_name
'Gerasimenko, A.V.'
'Sergienko, V.I.'
'Ivanov, S.B.'
'Antokhina, T.F.'

_publ_section_title
;
 Crystal structure of NaKSnF6
;
_journal_name_full
;
Koordinatsionnaya Khimiya (= Coordination Chemistry (USSR))
;
_journal_page_first 129
_journal_page_last 132
_journal_volume 18
_journal_year 1992
_chemical_formula_sum 'F6 K Na Sn'
_chemical_name_systematic 'Na K (Sn F6)'
_space_group_IT_number 33
_symmetry_space_group_name_Hall 'P 2c -2n'
_symmetry_space_group_name_H-M 'P n a 21'
_cell_angle_alpha 90
_cell_angle_beta 90
_cell_angle_gamma 90
_cell_formula_units_Z 4
_cell_length_a 11.8
_cell_length_b 6
_cell_length_c 8.125
_cell_volume 575.250
_citation_journal_id_ASTM KOKHDC
_cod_data_source_file Gerasimenko_KOKHDC_1992_1271.cif
_cod_data_source_block F6K1Na1Sn1
_cod_original_cell_volume 575.25
_cod_original_formula_sum 'F6 K1 Na1 Sn1'
_cod_database_code 1534502

loop_
_symmetry_equiv_pos_as_xyz
x,y,z
-x,-y,z+1/2
-x+1/2,y+1/2,z+1/2
x+1/2,-y+1/2,z

loop_
_atom_site_label
_atom_site_type_symbol
_atom_site_fract_x
_atom_site_fract_y
_atom_site_fract_z
_atom_site_occupancy
_atom_site_U_iso_or_equiv
K1 K+1 0.0422 0.5362 0.2562 1 0.0
F6 F-1 0.4556 0.2812 0.4583 1 0.0
F2 F-1 0.2191 0.4 0.4571 1 0.0
Na1 Na+1 0.1495 0.0527 0.4997 1 0.0
F4 F-1 -0.0077 0.2075 0.0363 1 0.0
F1 F-1 0.3719 0.6451 0.2705 1 0.0
Sn1 Sn+4 0.13719 0.04873 0 1 0.0
F3 F-1 0.6407 0.5468 0.2306 1 0.0
F5 F-1 0.2095 0.3276 0.0614 1 0.0
